data_4071065
loop_
_publ_author_name
'Pariya, Chandi'
'Marcos, Yoseph S.'
'Zhang, Yixun'
'Fronczek, Frank R.'
'Maverick, Andrew W.'

_publ_section_title
;
 Organosilicon-Based Multifunctional \b-Diketones and their Rhodium and
 Iridium Complexes
;
_journal_issue 17
_journal_name_full Organometallics
_journal_page_first 4318
_journal_paper_doi 10.1021/om701233a
_journal_volume 27
_journal_year 2008
_chemical_compound_source 'Local laboratory'
_chemical_formula_moiety 'C40 H50 O4 Rh2 Si, 2(C H Cl3)'
_chemical_formula_sum 'C42 H52 Cl6 O4 Rh2 Si'
_chemical_formula_weight 1067.45
_chemical_name_common Me2Si(phac-Rh(COD))2
_chemical_name_systematic
;
Bis(1,5-cyclooctadiene)[mu-[3,3'-[dimethylsilylenebis(1,4-
phenylene)]bis(2,4-pentanedionato)]dirhodium
chloroform solvate
;
_space_group_IT_number 2
_symmetry_cell_setting triclinic
_symmetry_space_group_name_Hall '-P 1'
_symmetry_space_group_name_H-M 'P -1'
_atom_sites_solution_hydrogens geom
_atom_sites_solution_primary direct
_atom_sites_solution_secondary difmap
_audit_creation_method SHELXL-97
_cell_angle_alpha 70.463(4)
_cell_angle_beta 86.892(3)
_cell_angle_gamma 87.139(3)
_cell_formula_units_Z 4
_cell_length_a 13.507(1)
_cell_length_b 15.562(1)
_cell_length_c 22.7090(15)
_cell_measurement_reflns_used 18083
_cell_measurement_temperature 100
_cell_measurement_theta_max 30.0
_cell_measurement_theta_min 2.5
_cell_volume 4489.3(5)
_computing_cell_refinement 'HKL Scalepack (Otwinowski & Minor 1997)'
_computing_data_collection 'COLLECT (Nonius, 2000)'
_computing_data_reduction 'HKL Denzo and Scalepack (Otwinowski & Minor 1997)'
_computing_molecular_graphics 'ORTEP-3 for Windows (Farrugia, 1997)'
_computing_publication_material 'SHELXL-97 (Sheldrick, 1997)'
_computing_structure_refinement 'SHELXL-97 (Sheldrick, 1997)'
_computing_structure_solution 'SIR97 (Altomare  et al., 1999)'
_diffrn_ambient_temperature 100
_diffrn_measured_fraction_theta_full 0.995
_diffrn_measured_fraction_theta_max 0.995
_diffrn_measurement_device 'KappaCCD (with Oxford Cryostream)'
_diffrn_measurement_method ' \w scans with \k offsets'
_diffrn_radiation_monochromator graphite
_diffrn_radiation_source 'fine-focus sealed tube'
_diffrn_radiation_type MoK\a
_diffrn_radiation_wavelength 0.71073
_diffrn_reflns_av_R_equivalents 0.050
_diffrn_reflns_av_sigmaI/netI 0.1072
_diffrn_reflns_limit_h_max 18
_diffrn_reflns_limit_h_min -18
_diffrn_reflns_limit_k_max 21
_diffrn_reflns_limit_k_min -21
_diffrn_reflns_limit_l_max 31
_diffrn_reflns_limit_l_min -31
_diffrn_reflns_number 41327
_diffrn_reflns_theta_full 30.02
_diffrn_reflns_theta_max 30.0
_diffrn_reflns_theta_min 2.6
_diffrn_standards_decay_% <2
_diffrn_standards_number 0
_exptl_absorpt_coefficient_mu 1.159
_exptl_absorpt_correction_T_max 0.874
_exptl_absorpt_correction_T_min 0.774
_exptl_absorpt_correction_type multi-scan
_exptl_absorpt_process_details 'HKL Scalepack (Otwinowski & Minor 1997)'
_exptl_crystal_colour yellow
_exptl_crystal_density_diffrn 1.579
_exptl_crystal_density_method 'not measured'
_exptl_crystal_description fragment
_exptl_crystal_F_000 2168
_exptl_crystal_size_max 0.30
_exptl_crystal_size_mid 0.20
_exptl_crystal_size_min 0.12
_refine_diff_density_max 1.393
_refine_diff_density_min -1.122
_refine_diff_density_rms 0.208
_refine_ls_extinction_method none
_refine_ls_goodness_of_fit_ref 0.987
_refine_ls_hydrogen_treatment constr
_refine_ls_matrix_type full
_refine_ls_number_parameters 1026
_refine_ls_number_reflns 26062
_refine_ls_number_restraints 6
_refine_ls_restrained_S_all 0.988
_refine_ls_R_factor_all 0.115
_refine_ls_R_factor_gt 0.051
_refine_ls_shift/su_max 6.449
_refine_ls_shift/su_mean 0.128
_refine_ls_structure_factor_coef Fsqd
_refine_ls_weighting_details 'calc w=1/[\s^2^(Fo^2^)+(0.0547P)^2^] where P=(Fo^2^+2Fc^2^)/3'
_refine_ls_weighting_scheme calc
_refine_ls_wR_factor_gt 0.1091
_refine_ls_wR_factor_ref 0.137
_reflns_number_gt 14921
_reflns_number_total 26062
_reflns_threshold_expression I>2\s(I)
_cod_data_source_file om701233a_si_001.cif
_cod_data_source_block compound_7
_cod_depositor_comments
;
The following automatic conversions were performed:

'_symmetry_cell_setting' value 'Triclinic' changed to 'triclinic'
according to /home/saulius/struct/CIF-dictionaries/cif_core.dic
dictionary named 'cif_core.dic' version 2.4.1 from 2010-06-29.

Automatic conversion script
Id: cif_fix_values 1715 2011-07-08 13:25:40Z adriana 
;
_cod_database_code 4071065

loop_
_symmetry_equiv_pos_as_xyz
'x, y, z'
'-x, -y, -z'

loop_
_atom_site_label
_atom_site_type_symbol
_atom_site_fract_x
_atom_site_fract_y
_atom_site_fract_z
_atom_site_U_iso_or_equiv
_atom_site_adp_type
_atom_site_occupancy
_atom_site_symmetry_multiplicity
_atom_site_calc_flag
_atom_site_refinement_flags
_atom_site_disorder_assembly
_atom_site_disorder_group
Rh1 Rh 0.44369(2) 0.85757(2) 0.348366(14) 0.01337(8) Uani 1 1 d . . .
Rh2 Rh 0.55476(2) 0.16985(2) -0.055603(14) 0.01437(8) Uani 1 1 d . . .
Rh3 Rh -0.06249(2) 0.85060(2) 0.351748(14) 0.01337(8) Uani 1 1 d . . .
Rh4 Rh 0.04366(2) 0.17601(2) -0.050464(14) 0.01430(8) Uani 1 1 d . . .
Cl1 Cl 0.43923(10) 0.51834(9) 0.13010(6) 0.0433(3) Uani 1 1 d . . .
Cl2 Cl 0.25962(11) 0.58012(11) 0.06237(6) 0.0523(4) Uani 1 1 d . . .
Cl3 Cl 0.26921(10) 0.58075(9) 0.18892(6) 0.0393(3) Uani 1 1 d . . .
Cl4 Cl 0.39486(8) 0.16282(8) 0.48627(5) 0.0277(3) Uani 1 1 d . . .
Cl5 Cl 0.51268(8) 0.32302(8) 0.46186(5) 0.0299(3) Uani 1 1 d . . .
Cl6 Cl 0.32291(8) 0.31010(8) 0.53016(5) 0.0262(3) Uani 1 1 d . . .
Cl7 Cl 0.88985(8) 0.15697(8) 0.48792(5) 0.0298(3) Uani 1 1 d . . .
Cl8 Cl 0.81029(8) 0.31213(8) 0.52099(5) 0.0251(2) Uani 1 1 d . . .
Cl9 Cl 1.00753(8) 0.31676(8) 0.46370(5) 0.0324(3) Uani 1 1 d . . .
Cl10 Cl 0.9713(4) 0.5321(4) 0.1332(3) 0.0977(17) Uani 0.763(13) 1 d P A 1
Cl11 Cl 0.8099(3) 0.5596(2) 0.05299(11) 0.0716(12) Uani 0.763(13) 1 d P A 1
Cl12 Cl 0.7804(7) 0.5810(4) 0.1710(4) 0.155(3) Uani 0.763(13) 1 d P A 1
Cl13 Cl 0.8090(6) 0.5724(8) 0.1837(3) 0.032(2) Uani 0.237(13) 1 d PD A 2
Cl14 Cl 0.7887(11) 0.5710(15) 0.0581(6) 0.256(13) Uiso 0.237(13) 1 d PD A 2
Cl15 Cl 0.9801(6) 0.5333(9) 0.1160(6) 0.089(4) Uani 0.237(13) 1 d PD A 2
Si1 Si 0.70981(8) 0.29557(8) 0.31098(5) 0.0156(2) Uani 1 1 d . . .
Si2 Si 0.21590(8) 0.29046(8) 0.31948(5) 0.0149(2) Uani 1 1 d . . .
O1 O 0.57367(19) 0.81678(19) 0.31392(12) 0.0164(6) Uani 1 1 d . . .
O2 O 0.40297(19) 0.72504(18) 0.38423(12) 0.0176(6) Uani 1 1 d . . .
O3 O 0.65106(19) 0.13105(19) 0.01458(12) 0.0171(6) Uani 1 1 d . . .
O4 O 0.4963(2) 0.26879(19) -0.02293(13) 0.0210(7) Uani 1 1 d . . .
O5 O 0.07156(18) 0.80408(19) 0.32755(12) 0.0159(6) Uani 1 1 d . . .
O6 O -0.10803(19) 0.71915(18) 0.38812(12) 0.0190(6) Uani 1 1 d . . .
O7 O 0.17151(19) 0.1710(2) -0.00569(12) 0.0197(7) Uani 1 1 d . . .
O8 O -0.0290(2) 0.2329(2) 0.00889(12) 0.0226(7) Uani 1 1 d . . .
C1 C 0.6927(3) 0.7296(3) 0.27819(18) 0.0221(10) Uani 1 1 d . . .
H1A H 0.7100 0.7906 0.2502 0.033 Uiso 1 1 calc R . .
H1B H 0.6857 0.6894 0.2535 0.033 Uiso 1 1 calc R . .
H1C H 0.7453 0.7049 0.3080 0.033 Uiso 1 1 calc R . .
C2 C 0.5961(3) 0.7358(3) 0.31332(18) 0.0172(9) Uani 1 1 d . . .
C3 C 0.5405(3) 0.6574(3) 0.34193(18) 0.0162(9) Uani 1 1 d . . .
C4 C 0.4519(3) 0.6560(3) 0.37803(18) 0.0165(9) Uani 1 1 d . . .
C5 C 0.4068(3) 0.5653(3) 0.4135(2) 0.0265(10) Uani 1 1 d . . .
H5A H 0.3553 0.5737 0.4434 0.040 Uiso 1 1 calc R . .
H5B H 0.4585 0.5224 0.4360 0.040 Uiso 1 1 calc R . .
H5C H 0.3773 0.5411 0.3840 0.040 Uiso 1 1 calc R . .
C6 C 0.5800(3) 0.5689(3) 0.33565(18) 0.0174(9) Uani 1 1 d . . .
C7 C 0.5455(3) 0.5377(3) 0.29020(18) 0.0214(10) Uani 1 1 d . . .
H7 H 0.4955 0.5726 0.2636 0.026 Uiso 1 1 calc R . .
C8 C 0.5822(3) 0.4566(3) 0.28261(18) 0.0204(9) Uani 1 1 d . . .
H8 H 0.5556 0.4363 0.2519 0.024 Uiso 1 1 calc R . .
C9 C 0.6577(3) 0.4049(3) 0.31961(18) 0.0164(9) Uani 1 1 d . . .
C10 C 0.6919(3) 0.4370(3) 0.36506(18) 0.0199(9) Uani 1 1 d . . .
H10 H 0.7430 0.4034 0.3911 0.024 Uiso 1 1 calc R . .
C11 C 0.6535(3) 0.5167(3) 0.37324(19) 0.0209(10) Uani 1 1 d . . .
H11 H 0.6779 0.5358 0.4052 0.025 Uiso 1 1 calc R . .
C12 C 0.7409(3) 0.1234(3) 0.10106(19) 0.0257(11) Uani 1 1 d . . .
H12A H 0.7307 0.0581 0.1218 0.039 Uiso 1 1 calc R . .
H12B H 0.7433 0.1533 0.1326 0.039 Uiso 1 1 calc R . .
H12C H 0.8036 0.1317 0.0763 0.039 Uiso 1 1 calc R . .
C13 C 0.6561(3) 0.1651(3) 0.05844(18) 0.0163(9) Uani 1 1 d . . .
C14 C 0.5936(3) 0.2342(3) 0.06840(17) 0.0150(8) Uani 1 1 d . . .
C15 C 0.5194(3) 0.2817(3) 0.02802(19) 0.0195(9) Uani 1 1 d . . .
C16 C 0.4582(3) 0.3570(3) 0.0419(2) 0.0275(11) Uani 1 1 d . . .
H16A H 0.5011 0.4073 0.0392 0.041 Uiso 1 1 calc R . .
H16B H 0.4276 0.3336 0.0841 0.041 Uiso 1 1 calc R . .
H16C H 0.4063 0.3791 0.0113 0.041 Uiso 1 1 calc R . .
C17 C 0.6095(3) 0.2586(3) 0.12546(18) 0.0159(9) Uani 1 1 d . . .
C18 C 0.6660(3) 0.3312(3) 0.12424(18) 0.0206(9) Uani 1 1 d . . .
H18 H 0.6872 0.3734 0.0852 0.025 Uiso 1 1 calc R . .
C19 C 0.6918(3) 0.3430(3) 0.17898(19) 0.0216(9) Uani 1 1 d . . .
H19 H 0.7305 0.3936 0.1764 0.026 Uiso 1 1 calc R . .
C20 C 0.6633(3) 0.2833(3) 0.23832(18) 0.0163(9) Uani 1 1 d . . .
C21 C 0.6022(3) 0.2128(3) 0.23893(18) 0.0187(9) Uani 1 1 d . . .
H21 H 0.5782 0.1725 0.2780 0.022 Uiso 1 1 calc R . .
C22 C 0.5756(3) 0.1999(3) 0.18428(18) 0.0188(9) Uani 1 1 d . . .
H22 H 0.5343 0.1512 0.1866 0.023 Uiso 1 1 calc R . .
C23 C 0.8485(3) 0.3005(3) 0.3039(2) 0.0249(10) Uani 1 1 d . . .
H23A H 0.8768 0.2438 0.2993 0.037 Uiso 1 1 calc R . .
H23B H 0.8734 0.3081 0.3416 0.037 Uiso 1 1 calc R . .
H23C H 0.8680 0.3522 0.2672 0.037 Uiso 1 1 calc R . .
C24 C 0.6689(3) 0.1983(3) 0.38088(17) 0.0211(9) Uani 1 1 d . . .
H24A H 0.5965 0.1958 0.3826 0.032 Uiso 1 1 calc R . .
H24B H 0.6907 0.2071 0.4189 0.032 Uiso 1 1 calc R . .
H24C H 0.6983 0.1410 0.3777 0.032 Uiso 1 1 calc R . .
C25 C 0.5012(3) 0.9845(3) 0.34442(18) 0.0188(9) Uani 1 1 d . . .
H25 H 0.5625 0.9525 0.3568 0.023 Uiso 1 1 calc R . .
C26 C 0.4665(3) 0.9902(3) 0.28616(18) 0.0189(9) Uani 1 1 d . . .
H26 H 0.5076 0.9639 0.2610 0.023 Uiso 1 1 calc R . .
C27 C 0.3688(3) 1.0351(3) 0.26003(18) 0.0234(10) Uani 1 1 d . . .
H27A H 0.3568 1.0204 0.2219 0.028 Uiso 1 1 calc R . .
H27B H 0.3736 1.1021 0.2478 0.028 Uiso 1 1 calc R . .
C28 C 0.2803(3) 1.0047(3) 0.30656(19) 0.0245(10) Uani 1 1 d . . .
H28A H 0.2693 1.0481 0.3300 0.029 Uiso 1 1 calc R . .
H28B H 0.2200 1.0069 0.2831 0.029 Uiso 1 1 calc R . .
C29 C 0.2957(3) 0.9085(3) 0.35298(18) 0.0181(9) Uani 1 1 d . . .
H29 H 0.2759 0.8586 0.3416 0.022 Uiso 1 1 calc R . .
C30 C 0.3373(3) 0.8896(3) 0.41121(18) 0.0175(9) Uani 1 1 d . . .
H30 H 0.3416 0.8276 0.4374 0.021 Uiso 1 1 calc R . .
C31 C 0.3759(3) 0.9600(3) 0.43558(19) 0.0231(10) Uani 1 1 d . . .
H31A H 0.4111 0.9284 0.4745 0.028 Uiso 1 1 calc R . .
H31B H 0.3189 0.9953 0.4463 0.028 Uiso 1 1 calc R . .
C32 C 0.4465(3) 1.0266(3) 0.38916(19) 0.0238(10) Uani 1 1 d . . .
H32A H 0.4080 1.0816 0.3647 0.029 Uiso 1 1 calc R . .
H32B H 0.4955 1.0459 0.4127 0.029 Uiso 1 1 calc R . .
C33 C 0.6545(3) 0.1015(3) -0.10091(18) 0.0199(9) Uani 1 1 d . . .
H33 H 0.7037 0.1038 -0.0732 0.024 Uiso 1 1 calc R . .
C34 C 0.5765(3) 0.0455(3) -0.07582(18) 0.0179(9) Uani 1 1 d . . .
H34 H 0.5730 0.0152 -0.0319 0.021 Uiso 1 1 calc R . .
C35 C 0.4961(3) 0.0295(3) -0.11416(19) 0.0206(9) Uani 1 1 d . . .
H35A H 0.4773 -0.0352 -0.0969 0.025 Uiso 1 1 calc R . .
H35B H 0.5219 0.0412 -0.1577 0.025 Uiso 1 1 calc R . .
C36 C 0.4040(3) 0.0912(3) -0.11429(19) 0.0237(10) Uani 1 1 d . . .
H36A H 0.3672 0.0999 -0.1525 0.028 Uiso 1 1 calc R . .
H36B H 0.3598 0.0609 -0.0777 0.028 Uiso 1 1 calc R . .
C37 C 0.4306(3) 0.1837(3) -0.11202(18) 0.0218(10) Uani 1 1 d . . .
H37 H 0.3925 0.2069 -0.0839 0.026 Uiso 1 1 calc R . .
C38 C 0.5062(3) 0.2371(3) -0.14772(18) 0.0225(10) Uani 1 1 d . . .
H38 H 0.5168 0.2932 -0.1414 0.027 Uiso 1 1 calc R . .
C39 C 0.5734(3) 0.2123(3) -0.19635(18) 0.0243(10) Uani 1 1 d . . .
H39A H 0.5915 0.2689 -0.2304 0.029 Uiso 1 1 calc R . .
H39B H 0.5364 0.1747 -0.2147 0.029 Uiso 1 1 calc R . .
C40 C 0.6689(3) 0.1595(3) -0.16847(17) 0.0223(10) Uani 1 1 d . . .
H40A H 0.6920 0.1200 -0.1931 0.027 Uiso 1 1 calc R . .
H40B H 0.7212 0.2036 -0.1721 0.027 Uiso 1 1 calc R . .
C41 C 0.1994(3) 0.7110(3) 0.30606(18) 0.0182(9) Uani 1 1 d . . .
H41A H 0.2209 0.7699 0.2770 0.027 Uiso 1 1 calc R . .
H41B H 0.2009 0.6663 0.2842 0.027 Uiso 1 1 calc R . .
H41C H 0.2440 0.6899 0.3411 0.027 Uiso 1 1 calc R . .
C42 C 0.0953(3) 0.7218(3) 0.33050(17) 0.0145(8) Uani 1 1 d . . .
C43 C 0.0349(3) 0.6458(3) 0.35524(17) 0.0142(8) Uani 1 1 d . . .
C44 C -0.0594(3) 0.6476(3) 0.38614(18) 0.0162(9) Uani 1 1 d . . .
C45 C -0.1066(3) 0.5585(3) 0.4216(2) 0.0243(10) Uani 1 1 d . . .
H45A H -0.1574 0.5681 0.4515 0.036 Uiso 1 1 calc R . .
H45B H -0.0558 0.5144 0.4442 0.036 Uiso 1 1 calc R . .
H45C H -0.1374 0.5350 0.3922 0.036 Uiso 1 1 calc R . .
C46 C 0.0738(3) 0.5560(3) 0.34979(18) 0.0150(8) Uani 1 1 d . . .
C47 C 0.0375(3) 0.5239(3) 0.30561(18) 0.0175(9) Uani 1 1 d . . .
H47 H -0.0162 0.5560 0.2813 0.021 Uiso 1 1 calc R . .
C48 C 0.0780(3) 0.4454(3) 0.29604(17) 0.0165(9) Uani 1 1 d . . .
H48 H 0.0508 0.4243 0.2658 0.020 Uiso 1 1 calc R . .
C49 C 0.1581(3) 0.3969(3) 0.33016(17) 0.0145(8) Uani 1 1 d . . .
C50 C 0.1927(3) 0.4289(3) 0.37534(17) 0.0159(9) Uani 1 1 d . . .
H50 H 0.2459 0.3966 0.4000 0.019 Uiso 1 1 calc R . .
C51 C 0.1514(3) 0.5068(3) 0.38544(17) 0.0175(9) Uani 1 1 d . . .
H51 H 0.1763 0.5266 0.4169 0.021 Uiso 1 1 calc R . .
C52 C 0.2811(3) 0.1627(3) 0.07189(19) 0.0259(10) Uani 1 1 d . . .
H52A H 0.2848 0.0976 0.0966 0.039 Uiso 1 1 calc R . .
H52B H 0.2929 0.1988 0.0987 0.039 Uiso 1 1 calc R . .
H52C H 0.3315 0.1757 0.0377 0.039 Uiso 1 1 calc R . .
C53 C 0.1789(3) 0.1876(3) 0.04510(18) 0.0189(9) Uani 1 1 d . . .
C54 C 0.1051(3) 0.2262(3) 0.07564(17) 0.0171(9) Uani 1 1 d . . .
C55 C 0.0075(3) 0.2498(3) 0.05457(19) 0.0211(9) Uani 1 1 d . . .
C56 C -0.0644(3) 0.2992(3) 0.0863(2) 0.0335(12) Uani 1 1 d . . .
H56A H -0.1225 0.3211 0.0607 0.050 Uiso 1 1 calc R . .
H56B H -0.0321 0.3511 0.0914 0.050 Uiso 1 1 calc R . .
H56C H -0.0854 0.2573 0.1275 0.050 Uiso 1 1 calc R . .
C57 C 0.1293(3) 0.2445(3) 0.13407(18) 0.0163(9) Uani 1 1 d . . .
C58 C 0.1808(3) 0.3207(3) 0.13199(19) 0.0233(10) Uani 1 1 d . . .
H58 H 0.2008 0.3634 0.0928 0.028 Uiso 1 1 calc R . .
C59 C 0.2032(3) 0.3346(3) 0.18726(19) 0.0237(10) Uani 1 1 d . . .
H59 H 0.2388 0.3869 0.1847 0.028 Uiso 1 1 calc R . .
C60 C 0.1750(3) 0.2741(3) 0.24685(18) 0.0158(9) Uani 1 1 d . . .
C61 C 0.1207(3) 0.1995(3) 0.24764(18) 0.0176(9) Uani 1 1 d . . .
H61 H 0.0975 0.1583 0.2866 0.021 Uiso 1 1 calc R . .
C62 C 0.0994(3) 0.1840(3) 0.19229(18) 0.0204(9) Uani 1 1 d . . .
H62 H 0.0643 0.1316 0.1945 0.025 Uiso 1 1 calc R . .
C63 C 0.3533(3) 0.3022(3) 0.31220(19) 0.0229(10) Uani 1 1 d . . .
H63A H 0.3850 0.2479 0.3056 0.034 Uiso 1 1 calc R . .
H63B H 0.3769 0.3085 0.3506 0.034 Uiso 1 1 calc R . .
H63C H 0.3701 0.3564 0.2766 0.034 Uiso 1 1 calc R . .
C64 C 0.1769(3) 0.1922(3) 0.38926(17) 0.0208(9) Uani 1 1 d . . .
H64A H 0.2089 0.1357 0.3864 0.031 Uiso 1 1 calc R . .
H64B H 0.1047 0.1875 0.3906 0.031 Uiso 1 1 calc R . .
H64C H 0.1967 0.2019 0.4274 0.031 Uiso 1 1 calc R . .
C65 C -0.0019(3) 0.9770(3) 0.34466(18) 0.0185(9) Uani 1 1 d . . .
H65 H 0.0578 0.9437 0.3594 0.022 Uiso 1 1 calc R . .
C66 C -0.0336(3) 0.9797(3) 0.28606(18) 0.0204(9) Uani 1 1 d . . .
H66 H 0.0083 0.9505 0.2630 0.024 Uiso 1 1 calc R . .
C67 C -0.1282(3) 1.0247(3) 0.25708(19) 0.0266(11) Uani 1 1 d . . .
H67A H -0.1392 1.0059 0.2204 0.032 Uiso 1 1 calc R . .
H67B H -0.1208 1.0916 0.2418 0.032 Uiso 1 1 calc R . .
C68 C -0.2202(3) 1.0018(3) 0.30186(19) 0.0265(11) Uani 1 1 d . . .
H68A H -0.2297 1.0476 0.3233 0.032 Uiso 1 1 calc R . .
H68B H -0.2796 1.0048 0.2775 0.032 Uiso 1 1 calc R . .
C69 C -0.2095(3) 0.9071(3) 0.35036(18) 0.0205(10) Uani 1 1 d . . .
H69 H -0.2301 0.8566 0.3401 0.025 Uiso 1 1 calc R . .
C70 C -0.1709(3) 0.8903(3) 0.40952(18) 0.0190(9) Uani 1 1 d . . .
H70 H -0.1695 0.8291 0.4371 0.023 Uiso 1 1 calc R . .
C71 C -0.1316(3) 0.9614(3) 0.43269(18) 0.0212(10) Uani 1 1 d . . .
H71A H -0.0983 0.9306 0.4725 0.025 Uiso 1 1 calc R . .
H71B H -0.1880 0.9990 0.4415 0.025 Uiso 1 1 calc R . .
C72 C -0.0577(3) 1.0246(3) 0.3860(2) 0.0251(10) Uani 1 1 d . . .
H72A H -0.0942 1.0792 0.3592 0.030 Uiso 1 1 calc R . .
H72B H -0.0094 1.0451 0.4093 0.030 Uiso 1 1 calc R . .
C73 C 0.1236(3) 0.1696(3) -0.13223(18) 0.0212(10) Uani 1 1 d . . .
H73 H 0.1754 0.2006 -0.1221 0.025 Uiso 1 1 calc R . .
C74 C 0.1049(3) 0.0817(3) -0.09278(19) 0.0209(10) Uani 1 1 d . . .
H74 H 0.1441 0.0562 -0.0572 0.025 Uiso 1 1 calc R . .
C75 C 0.0249(3) 0.0247(4) -0.1040(3) 0.0406(14) Uani 1 1 d . . .
H75A H 0.0321 0.0265 -0.1480 0.049 Uiso 1 1 calc R . .
H75B H 0.0368 -0.0394 -0.0772 0.049 Uiso 1 1 calc R . .
C76 C -0.0777(3) 0.0516(4) -0.0922(3) 0.0430(14) Uani 1 1 d . . .
H76A H -0.1079 0.0002 -0.0586 0.052 Uiso 1 1 calc R . .
H76B H -0.1148 0.0613 -0.1304 0.052 Uiso 1 1 calc R . .
C77 C -0.0918(3) 0.1361(3) -0.07378(18) 0.0189(9) Uani 1 1 d . . .
H77 H -0.1153 0.1290 -0.0323 0.023 Uiso 1 1 calc R . .
C78 C -0.0727(3) 0.2227(3) -0.11327(19) 0.0242(10) Uani 1 1 d . . .
H78 H -0.0839 0.2719 -0.0975 0.029 Uiso 1 1 calc R . .
C79 C -0.0354(3) 0.2441(4) -0.1797(2) 0.058(2) Uani 1 1 d . . .
H79A H -0.0775 0.2130 -0.2002 0.070 Uiso 1 1 calc R . .
H79B H -0.0449 0.3105 -0.2012 0.070 Uiso 1 1 calc R . .
C80 C 0.0674(4) 0.2191(4) -0.1899(2) 0.0399(14) Uani 1 1 d . . .
H80A H 0.1026 0.2754 -0.2135 0.048 Uiso 1 1 calc R . .
H80B H 0.0693 0.1802 -0.2167 0.048 Uiso 1 1 calc R . .
C1S C 0.3366(3) 0.5956(3) 0.11781(19) 0.0284(11) Uani 1 1 d . . .
H1S H 0.3612 0.6591 0.1016 0.034 Uiso 1 1 calc R . .
C2S C 0.4296(3) 0.2498(3) 0.51464(19) 0.0219(10) Uani 1 1 d . . .
H2S H 0.4636 0.2201 0.5548 0.026 Uiso 1 1 calc R . .
C3S C 0.9190(3) 0.2472(3) 0.51433(18) 0.0196(9) Uani 1 1 d . . .
H3S H 0.9475 0.2203 0.5566 0.023 Uiso 1 1 calc R . .
C4S C 0.8659(4) 0.5953(4) 0.1080(2) 0.0568(17) Uani 1 1 d D . .
H4S H 0.8820 0.6612 0.0891 0.068 Uiso 1 1 calc R A 1

loop_
_atom_site_aniso_label
_atom_site_aniso_U_11
_atom_site_aniso_U_22
_atom_site_aniso_U_33
_atom_site_aniso_U_23
_atom_site_aniso_U_13
_atom_site_aniso_U_12
Rh1 0.01295(15) 0.01197(17) 0.01648(16) -0.00665(13) 0.00051(12) -0.00018(12)
Rh2 0.01533(16) 0.01545(18) 0.01289(16) -0.00519(14) -0.00166(12) -0.00109(13)
Rh3 0.01357(15) 0.01221(17) 0.01497(16) -0.00564(13) 0.00074(12) 0.00011(13)
Rh4 0.01400(16) 0.01611(18) 0.01392(16) -0.00642(14) -0.00153(12) -0.00002(13)
Cl1 0.0500(8) 0.0370(8) 0.0437(8) -0.0165(7) 0.0062(6) 0.0045(7)
Cl2 0.0603(9) 0.0659(11) 0.0292(7) -0.0102(7) -0.0066(6) -0.0230(8)
Cl3 0.0539(8) 0.0319(7) 0.0326(7) -0.0132(6) 0.0123(6) -0.0043(6)
Cl4 0.0290(6) 0.0264(6) 0.0337(6) -0.0181(5) -0.0034(5) 0.0016(5)
Cl5 0.0281(6) 0.0282(7) 0.0311(6) -0.0076(5) 0.0078(5) -0.0047(5)
Cl6 0.0249(6) 0.0291(7) 0.0285(6) -0.0155(5) 0.0018(4) 0.0029(5)
Cl7 0.0303(6) 0.0286(7) 0.0371(6) -0.0196(6) -0.0037(5) 0.0011(5)
Cl8 0.0235(5) 0.0266(6) 0.0273(6) -0.0128(5) 0.0035(4) 0.0005(5)
Cl9 0.0284(6) 0.0295(7) 0.0357(6) -0.0077(5) 0.0125(5) -0.0048(5)
Cl10 0.122(4) 0.065(3) 0.098(3) -0.007(2) -0.069(3) 0.000(3)
Cl11 0.105(2) 0.0552(18) 0.0378(15) 0.0182(11) -0.0376(11) -0.0416(13)
Cl12 0.214(6) 0.077(4) 0.198(5) -0.089(4) 0.134(4) -0.077(4)
Cl13 0.050(4) 0.036(4) 0.008(3) -0.003(3) -0.002(3) -0.017(3)
Cl15 0.058(5) 0.076(7) 0.165(10) -0.089(8) 0.071(7) -0.035(5)
Si1 0.0192(6) 0.0127(6) 0.0162(6) -0.0067(5) -0.0005(4) 0.0014(5)
Si2 0.0181(6) 0.0122(6) 0.0152(5) -0.0059(5) 0.0002(4) 0.0004(5)
O1 0.0158(14) 0.0144(16) 0.0207(15) -0.0083(13) 0.0023(11) -0.0010(12)
O2 0.0160(14) 0.0136(16) 0.0237(15) -0.0074(13) -0.0008(11) 0.0017(12)
O3 0.0186(14) 0.0208(17) 0.0148(14) -0.0092(13) -0.0052(11) 0.0019(12)
O4 0.0226(15) 0.0186(17) 0.0247(16) -0.0110(14) -0.0047(12) 0.0035(13)
O5 0.0147(14) 0.0156(16) 0.0189(14) -0.0083(12) 0.0001(11) 0.0018(12)
O6 0.0158(14) 0.0130(16) 0.0286(16) -0.0084(13) 0.0061(12) -0.0005(12)
O7 0.0160(14) 0.0277(18) 0.0207(15) -0.0147(14) -0.0051(11) 0.0016(13)
O8 0.0211(15) 0.0315(19) 0.0230(16) -0.0194(15) -0.0031(12) 0.0022(14)
C1 0.019(2) 0.022(2) 0.024(2) -0.007(2) 0.0037(17) 0.0026(18)
C2 0.016(2) 0.018(2) 0.021(2) -0.0103(18) -0.0059(16) 0.0044(17)
C3 0.015(2) 0.016(2) 0.022(2) -0.0114(18) -0.0078(16) 0.0046(17)
C4 0.017(2) 0.013(2) 0.022(2) -0.0087(18) -0.0086(16) 0.0014(17)
C5 0.024(2) 0.017(2) 0.039(3) -0.012(2) 0.003(2) -0.0027(19)
C6 0.018(2) 0.014(2) 0.021(2) -0.0081(18) -0.0007(16) 0.0014(17)
C7 0.025(2) 0.017(2) 0.023(2) -0.0070(19) -0.0130(18) 0.0097(19)
C8 0.025(2) 0.022(2) 0.018(2) -0.0101(19) -0.0055(17) 0.0020(19)
C9 0.017(2) 0.014(2) 0.020(2) -0.0073(17) 0.0003(16) -0.0004(17)
C10 0.023(2) 0.016(2) 0.023(2) -0.0100(19) -0.0108(17) 0.0053(18)
C11 0.028(2) 0.017(2) 0.023(2) -0.0132(19) -0.0087(18) 0.0041(19)
C12 0.029(2) 0.031(3) 0.022(2) -0.016(2) -0.0091(19) 0.008(2)
C13 0.017(2) 0.014(2) 0.016(2) -0.0020(17) 0.0004(16) -0.0028(17)
C14 0.016(2) 0.016(2) 0.0145(19) -0.0072(17) 0.0009(15) -0.0057(16)
C15 0.020(2) 0.019(2) 0.022(2) -0.0097(19) 0.0019(17) -0.0026(18)
C16 0.034(3) 0.023(3) 0.030(2) -0.016(2) -0.002(2) 0.006(2)
C17 0.0142(19) 0.016(2) 0.021(2) -0.0107(18) 0.0009(16) -0.0014(16)
C18 0.027(2) 0.020(2) 0.016(2) -0.0068(19) 0.0049(17) -0.0085(19)
C19 0.029(2) 0.013(2) 0.023(2) -0.0065(19) 0.0028(18) -0.0065(18)
C20 0.0145(19) 0.018(2) 0.019(2) -0.0099(18) 0.0028(16) 0.0004(17)
C21 0.024(2) 0.018(2) 0.013(2) -0.0047(18) 0.0034(16) -0.0011(18)
C22 0.023(2) 0.014(2) 0.022(2) -0.0084(18) 0.0044(17) -0.0089(17)
C23 0.020(2) 0.027(3) 0.029(2) -0.013(2) 0.0001(18) 0.0026(19)
C24 0.027(2) 0.017(2) 0.019(2) -0.0068(18) 0.0021(17) 0.0014(18)
C25 0.019(2) 0.014(2) 0.023(2) -0.0060(18) 0.0063(17) -0.0040(17)
C26 0.024(2) 0.010(2) 0.020(2) -0.0024(17) 0.0073(17) -0.0006(17)
C27 0.025(2) 0.023(3) 0.020(2) -0.0050(19) -0.0005(18) 0.0057(19)
C28 0.024(2) 0.021(3) 0.027(2) -0.008(2) 0.0010(19) 0.0063(19)
C29 0.015(2) 0.016(2) 0.027(2) -0.0125(19) 0.0059(17) -0.0007(17)
C30 0.016(2) 0.013(2) 0.023(2) -0.0068(18) 0.0051(17) 0.0005(17)
C31 0.029(2) 0.021(3) 0.022(2) -0.011(2) 0.0018(18) 0.003(2)
C32 0.028(2) 0.018(2) 0.029(2) -0.013(2) 0.0039(19) -0.0021(19)
C33 0.020(2) 0.026(3) 0.020(2) -0.0151(19) -0.0037(17) 0.0023(19)
C34 0.020(2) 0.022(2) 0.015(2) -0.0114(18) 0.0036(16) -0.0015(18)
C35 0.021(2) 0.019(2) 0.024(2) -0.0093(19) 0.0021(18) -0.0087(18)
C36 0.022(2) 0.031(3) 0.024(2) -0.015(2) -0.0036(18) -0.006(2)
C37 0.023(2) 0.027(3) 0.017(2) -0.010(2) -0.0080(17) 0.002(2)
C38 0.033(2) 0.021(2) 0.016(2) -0.0095(19) -0.0097(18) -0.001(2)
C39 0.036(3) 0.022(3) 0.013(2) -0.0018(18) -0.0014(18) -0.007(2)
C40 0.023(2) 0.031(3) 0.018(2) -0.014(2) 0.0036(17) -0.0076(19)
C41 0.020(2) 0.015(2) 0.019(2) -0.0052(18) 0.0025(16) -0.0008(17)
C42 0.017(2) 0.018(2) 0.0112(19) -0.0081(17) -0.0030(15) 0.0004(17)
C43 0.0130(19) 0.014(2) 0.019(2) -0.0096(17) -0.0008(15) 0.0010(16)
C44 0.017(2) 0.017(2) 0.018(2) -0.0105(18) -0.0013(16) -0.0008(17)
C45 0.026(2) 0.012(2) 0.034(3) -0.007(2) 0.0091(19) -0.0047(18)
C46 0.0155(19) 0.010(2) 0.021(2) -0.0079(17) 0.0020(16) -0.0035(16)
C47 0.0129(19) 0.019(2) 0.018(2) -0.0045(18) -0.0037(16) 0.0044(17)
C48 0.021(2) 0.014(2) 0.017(2) -0.0079(17) -0.0034(16) -0.0025(17)
C49 0.018(2) 0.013(2) 0.0134(19) -0.0049(17) 0.0011(15) -0.0036(16)
C50 0.0142(19) 0.016(2) 0.017(2) -0.0061(18) -0.0019(16) 0.0012(16)
C51 0.019(2) 0.024(2) 0.0103(19) -0.0062(18) -0.0042(15) -0.0017(18)
C52 0.027(2) 0.032(3) 0.025(2) -0.018(2) -0.0054(19) 0.002(2)
C53 0.025(2) 0.015(2) 0.018(2) -0.0062(18) -0.0011(17) -0.0032(18)
C54 0.019(2) 0.019(2) 0.015(2) -0.0083(18) 0.0014(16) -0.0007(17)
C55 0.023(2) 0.019(2) 0.022(2) -0.0085(19) 0.0055(18) -0.0053(18)
C56 0.029(3) 0.045(3) 0.039(3) -0.031(3) -0.008(2) 0.007(2)
C57 0.0148(19) 0.018(2) 0.016(2) -0.0056(18) 0.0004(16) -0.0024(17)
C58 0.032(2) 0.023(3) 0.015(2) -0.0070(19) 0.0055(18) -0.011(2)
C59 0.035(3) 0.016(2) 0.021(2) -0.0074(19) 0.0033(19) -0.0112(19)
C60 0.018(2) 0.011(2) 0.019(2) -0.0065(17) 0.0005(16) 0.0020(16)
C61 0.022(2) 0.016(2) 0.014(2) -0.0045(17) 0.0029(16) -0.0011(17)
C62 0.022(2) 0.019(2) 0.023(2) -0.0104(19) -0.0009(17) -0.0054(18)
C63 0.024(2) 0.020(2) 0.025(2) -0.008(2) -0.0015(18) 0.0028(19)
C64 0.028(2) 0.018(2) 0.019(2) -0.0087(18) -0.0007(17) 0.0018(19)
C65 0.017(2) 0.016(2) 0.023(2) -0.0074(19) 0.0009(17) -0.0012(17)
C66 0.023(2) 0.013(2) 0.022(2) -0.0025(18) 0.0011(17) 0.0040(18)
C67 0.026(2) 0.023(3) 0.024(2) -0.001(2) 0.0027(19) 0.008(2)
C68 0.020(2) 0.032(3) 0.026(2) -0.008(2) -0.0028(18) 0.007(2)
C69 0.014(2) 0.022(2) 0.026(2) -0.010(2) 0.0002(17) 0.0068(18)
C70 0.021(2) 0.015(2) 0.021(2) -0.0064(18) 0.0047(17) 0.0040(18)
C71 0.027(2) 0.020(2) 0.020(2) -0.0126(19) 0.0015(18) 0.0009(19)
C72 0.025(2) 0.022(3) 0.033(3) -0.015(2) 0.0049(19) -0.0031(19)
C73 0.018(2) 0.030(3) 0.020(2) -0.015(2) 0.0010(17) -0.0026(19)
C74 0.024(2) 0.024(3) 0.019(2) -0.014(2) -0.0015(17) 0.0038(19)
C75 0.030(3) 0.040(3) 0.065(4) -0.035(3) 0.004(3) 0.000(2)
C76 0.033(3) 0.036(3) 0.071(4) -0.033(3) -0.006(3) 0.001(2)
C77 0.0130(19) 0.028(3) 0.018(2) -0.0104(19) -0.0015(16) -0.0046(18)
C78 0.016(2) 0.033(3) 0.025(2) -0.012(2) -0.0120(18) 0.0017(19)
C79 0.026(3) 0.098(5) 0.023(3) 0.017(3) -0.004(2) -0.005(3)
C80 0.054(3) 0.047(4) 0.016(2) -0.010(2) -0.002(2) 0.017(3)
C1S 0.034(3) 0.024(3) 0.025(2) -0.004(2) -0.001(2) -0.008(2)
C2S 0.023(2) 0.024(3) 0.020(2) -0.009(2) -0.0038(17) 0.0016(19)
C3S 0.020(2) 0.020(2) 0.017(2) -0.0055(18) 0.0027(16) 0.0000(18)
C4S 0.074(4) 0.032(4) 0.060(4) -0.009(3) 0.000(3) -0.014(3)

loop_
_atom_type_symbol
_atom_type_description
_atom_type_scat_dispersion_real
_atom_type_scat_dispersion_imag
_atom_type_scat_source
C C 0.0033 0.0016 'International Tables Vol C Tables 4.2.6.8 and 6.1.1.4'
H H 0.0000 0.0000 'International Tables Vol C Tables 4.2.6.8 and 6.1.1.4'
O O 0.0106 0.0060 'International Tables Vol C Tables 4.2.6.8 and 6.1.1.4'
Rh Rh -1.1178 0.9187 'International Tables Vol C Tables 4.2.6.8 and 6.1.1.4'
Si Si 0.0817 0.0704 'International Tables Vol C Tables 4.2.6.8 and 6.1.1.4'
Cl Cl 0.1484 0.1585 'International Tables Vol C Tables 4.2.6.8 and 6.1.1.4'

loop_
_geom_angle_atom_site_label_1
_geom_angle_atom_site_label_2
_geom_angle_atom_site_label_3
_geom_angle
O2 Rh1 O1 89.85(10)
O2 Rh1 C26 161.85(14)
O1 Rh1 C26 88.40(13)
O2 Rh1 C29 92.83(13)
O1 Rh1 C29 160.87(13)
C26 Rh1 C29 83.17(15)
O2 Rh1 C30 88.62(13)
O1 Rh1 C30 160.72(13)
C26 Rh1 C30 98.83(15)
C29 Rh1 C30 38.39(14)
O2 Rh1 C25 159.52(13)
O1 Rh1 C25 92.78(13)
C26 Rh1 C25 38.63(15)
C29 Rh1 C25 91.30(15)
C30 Rh1 C25 82.23(15)
O3 Rh2 O4 89.94(11)
O3 Rh2 C33 85.57(13)
O4 Rh2 C33 159.71(15)
O3 Rh2 C37 164.79(15)
O4 Rh2 C37 90.68(14)
C33 Rh2 C37 98.80(16)
O3 Rh2 C38 156.82(14)
O4 Rh2 C38 93.58(14)
C33 Rh2 C38 83.23(15)
C37 Rh2 C38 38.20(16)
O3 Rh2 C34 93.47(13)
O4 Rh2 C34 162.52(14)
C33 Rh2 C34 37.77(15)
C37 Rh2 C34 81.61(16)
C38 Rh2 C34 90.02(16)
O5 Rh3 O6 89.64(10)
O5 Rh3 C66 89.01(13)
O6 Rh3 C66 159.87(14)
O5 Rh3 C70 157.15(13)
O6 Rh3 C70 89.82(14)
C66 Rh3 C70 99.06(15)
O5 Rh3 C65 90.93(13)
O6 Rh3 C65 161.22(13)
C66 Rh3 C65 38.90(15)
C70 Rh3 C65 82.45(15)
O5 Rh3 C69 164.10(13)
O6 Rh3 C69 93.31(14)
C66 Rh3 C69 82.86(15)
C70 Rh3 C69 38.61(14)
C65 Rh3 C69 91.26(16)
O8 Rh4 O7 89.68(11)
O8 Rh4 C77 90.80(13)
O7 Rh4 C77 160.24(14)
O8 Rh4 C78 89.66(14)
O7 Rh4 C78 161.79(16)
C77 Rh4 C78 37.97(16)
O8 Rh4 C74 163.46(15)
O7 Rh4 C74 91.06(14)
C77 Rh4 C74 83.00(16)
C78 Rh4 C74 94.71(16)
O8 Rh4 C73 158.33(15)
O7 Rh4 C73 91.71(13)
C77 Rh4 C73 95.07(16)
C78 Rh4 C73 82.36(15)
C74 Rh4 C73 38.14(16)
C20 Si1 C24 110.1(2)
C20 Si1 C9 109.13(17)
C24 Si1 C9 108.83(17)
C20 Si1 C23 109.03(18)
C24 Si1 C23 111.08(19)
C9 Si1 C23 108.63(19)
C63 Si2 C64 112.22(18)
C63 Si2 C60 107.98(18)
C64 Si2 C60 109.69(19)
C63 Si2 C49 108.02(19)
C64 Si2 C49 107.24(17)
C60 Si2 C49 111.72(17)
C2 O1 Rh1 125.9(3)
C4 O2 Rh1 126.2(3)
C13 O3 Rh2 126.6(2)
C15 O4 Rh2 126.0(2)
C42 O5 Rh3 126.7(3)
C44 O6 Rh3 126.6(3)
C53 O7 Rh4 125.8(2)
C55 O8 Rh4 126.9(2)
C2 C1 H1A 109.5
C2 C1 H1B 109.5
H1A C1 H1B 109.5
C2 C1 H1C 109.5
H1A C1 H1C 109.5
H1B C1 H1C 109.5
O1 C2 C3 126.4(3)
O1 C2 C1 113.3(4)
C3 C2 C1 120.4(3)
C2 C3 C4 124.2(4)
C2 C3 C6 117.9(3)
C4 C3 C6 117.8(4)
O2 C4 C3 126.6(4)
O2 C4 C5 114.4(3)
C3 C4 C5 118.9(3)
C4 C5 H5A 109.4
C4 C5 H5B 109.5
H5A C5 H5B 109.5
C4 C5 H5C 109.5
H5A C5 H5C 109.5
H5B C5 H5C 109.5
C11 C6 C7 117.5(4)
C11 C6 C3 121.9(4)
C7 C6 C3 120.5(3)
C6 C7 C8 121.7(4)
C6 C7 H7 119.2
C8 C7 H7 119.2
C7 C8 C9 120.8(4)
C7 C8 H8 119.6
C9 C8 H8 119.6
C10 C9 C8 116.9(4)
C10 C9 Si1 120.7(3)
C8 C9 Si1 122.4(3)
C11 C10 C9 121.9(4)
C11 C10 H10 119.1
C9 C10 H10 119.1
C10 C11 C6 121.1(4)
C10 C11 H11 119.4
C6 C11 H11 119.4
C13 C12 H12A 109.5
C13 C12 H12B 109.5
H12A C12 H12B 109.5
C13 C12 H12C 109.5
H12A C12 H12C 109.5
H12B C12 H12C 109.5
O3 C13 C14 126.6(4)
O3 C13 C12 112.6(3)
C14 C13 C12 120.8(4)
C15 C14 C13 124.2(4)
C15 C14 C17 118.9(3)
C13 C14 C17 117.0(3)
O4 C15 C14 126.5(4)
O4 C15 C16 113.5(3)
C14 C15 C16 120.1(4)
C15 C16 H16A 109.5
C15 C16 H16B 109.5
H16A C16 H16B 109.5
C15 C16 H16C 109.5
H16A C16 H16C 109.5
H16B C16 H16C 109.5
C18 C17 C22 117.7(4)
C18 C17 C14 122.8(4)
C22 C17 C14 119.1(4)
C19 C18 C17 121.0(4)
C19 C18 H18 119.5
C17 C18 H18 119.5
C18 C19 C20 122.6(4)
C18 C19 H19 118.7
C20 C19 H19 118.7
C21 C20 C19 115.8(4)
C21 C20 Si1 123.0(3)
C19 C20 Si1 121.1(3)
C22 C21 C20 122.2(4)
C22 C21 H21 118.9
C20 C21 H21 118.9
C21 C22 C17 120.6(4)
C21 C22 H22 119.7
C17 C22 H22 119.7
Si1 C23 H23A 109.5
Si1 C23 H23B 109.5
H23A C23 H23B 109.5
Si1 C23 H23C 109.5
H23A C23 H23C 109.5
H23B C23 H23C 109.5
Si1 C24 H24A 109.5
Si1 C24 H24B 109.5
H24A C24 H24B 109.5
Si1 C24 H24C 109.5
H24A C24 H24C 109.5
H24B C24 H24C 109.5
C26 C25 C32 123.9(3)
C26 C25 Rh1 69.6(2)
C32 C25 Rh1 113.2(3)
C26 C25 H25 118.0
C32 C25 H25 118.1
Rh1 C25 H25 87.2
C25 C26 C27 125.3(3)
C25 C26 Rh1 71.8(2)
C27 C26 Rh1 110.2(3)
C25 C26 H26 117.4
C27 C26 H26 117.4
Rh1 C26 H26 88.0
C26 C27 C28 113.1(3)
C26 C27 H27A 108.9
C28 C27 H27A 109.0
C26 C27 H27B 109.0
C28 C27 H27B 109.0
H27A C27 H27B 107.8
C29 C28 C27 112.7(3)
C29 C28 H28A 109.1
C27 C28 H28A 109.1
C29 C28 H28B 109.0
C27 C28 H28B 109.1
H28A C28 H28B 107.8
C30 C29 C28 123.8(4)
C30 C29 Rh1 71.0(2)
C28 C29 Rh1 112.1(3)
C30 C29 H29 118.1
C28 C29 H29 118.1
Rh1 C29 H29 86.9
C29 C30 C31 125.0(4)
C29 C30 Rh1 70.6(2)
C31 C30 Rh1 110.7(3)
C29 C30 H30 117.5
C31 C30 H30 117.5
Rh1 C30 H30 88.7
C30 C31 C32 113.8(3)
C30 C31 H31A 108.8
C32 C31 H31A 108.8
C30 C31 H31B 108.8
C32 C31 H31B 108.8
H31A C31 H31B 107.7
C25 C32 C31 112.4(3)
C25 C32 H32A 109.1
C31 C32 H32A 109.1
C25 C32 H32B 109.1
C31 C32 H32B 109.1
H32A C32 H32B 107.9
C34 C33 C40 125.8(4)
C34 C33 Rh2 72.2(2)
C40 C33 Rh2 109.2(3)
C34 C33 H33 117.2
C40 C33 H33 117.1
Rh2 C33 H33 88.6
C33 C34 C35 123.7(4)
C33 C34 Rh2 70.0(2)
C35 C34 Rh2 113.4(3)
C33 C34 H34 118.2
C35 C34 H34 118.2
Rh2 C34 H34 86.7
C34 C35 C36 111.8(3)
C34 C35 H35A 109.3
C36 C35 H35A 109.3
C34 C35 H35B 109.2
C36 C35 H35B 109.3
H35A C35 H35B 107.9
C37 C36 C35 112.1(3)
C37 C36 H36A 109.2
C35 C36 H36A 109.2
C37 C36 H36B 109.2
C35 C36 H36B 109.2
H36A C36 H36B 107.9
C38 C37 C36 125.3(4)
C38 C37 Rh2 70.9(2)
C36 C37 Rh2 110.3(3)
C38 C37 H37 117.4
C36 C37 H37 117.4
Rh2 C37 H37 88.7
C37 C38 C39 125.0(4)
C37 C38 Rh2 70.9(2)
C39 C38 Rh2 111.5(3)
C37 C38 H38 117.5
C39 C38 H38 117.5
Rh2 C38 H38 87.6
C38 C39 C40 112.5(3)
C38 C39 H39A 109.1
C40 C39 H39A 109.1
C38 C39 H39B 109.1
C40 C39 H39B 109.1
H39A C39 H39B 107.8
C33 C40 C39 112.9(3)
C33 C40 H40A 109.0
C39 C40 H40A 109.0
C33 C40 H40B 109.0
C39 C40 H40B 109.0
H40A C40 H40B 107.8
C42 C41 H41A 109.4
C42 C41 H41B 109.5
H41A C41 H41B 109.5
C42 C41 H41C 109.5
H41A C41 H41C 109.5
H41B C41 H41C 109.5
O5 C42 C43 126.0(3)
O5 C42 C41 113.3(4)
C43 C42 C41 120.6(3)
C42 C43 C44 124.3(3)
C42 C43 C46 117.7(3)
C44 C43 C46 117.9(4)
O6 C44 C43 125.7(4)
O6 C44 C45 115.6(3)
C43 C44 C45 118.6(3)
C44 C45 H45A 109.5
C44 C45 H45B 109.5
H45A C45 H45B 109.5
C44 C45 H45C 109.5
H45A C45 H45C 109.5
H45B C45 H45C 109.5
C47 C46 C51 118.2(3)
C47 C46 C43 120.2(3)
C51 C46 C43 121.4(4)
C46 C47 C48 121.3(4)
C46 C47 H47 119.4
C48 C47 H47 119.4
C47 C48 C49 121.1(4)
C47 C48 H48 119.4
C49 C48 H48 119.4
C50 C49 C48 117.0(3)
C50 C49 Si2 119.8(3)
C48 C49 Si2 123.2(3)
C51 C50 C49 121.9(4)
C51 C50 H50 119.1
C49 C50 H50 119.1
C46 C51 C50 120.5(4)
C46 C51 H51 119.8
C50 C51 H51 119.8
C53 C52 H52A 109.5
C53 C52 H52B 109.5
H52A C52 H52B 109.5
C53 C52 H52C 109.5
H52A C52 H52C 109.5
H52B C52 H52C 109.5
O7 C53 C54 127.1(4)
O7 C53 C52 112.7(3)
C54 C53 C52 120.2(4)
C53 C54 C55 123.9(4)
C53 C54 C57 119.3(3)
C55 C54 C57 116.8(3)
O8 C55 C54 125.8(3)
O8 C55 C56 113.5(4)
C54 C55 C56 120.7(4)
C55 C56 H56A 109.5
C55 C56 H56B 109.5
H56A C56 H56B 109.5
C55 C56 H56C 109.4
H56A C56 H56C 109.5
H56B C56 H56C 109.5
C58 C57 C62 118.5(4)
C58 C57 C54 121.9(4)
C62 C57 C54 119.6(4)
C59 C58 C57 120.2(4)
C59 C58 H58 119.9
C57 C58 H58 119.9
C58 C59 C60 122.6(4)
C58 C59 H59 118.7
C60 C59 H59 118.7
C61 C60 C59 116.1(4)
C61 C60 Si2 122.9(3)
C59 C60 Si2 120.9(3)
C60 C61 C62 121.6(4)
C60 C61 H61 119.2
C62 C61 H61 119.2
C57 C62 C61 120.9(4)
C57 C62 H62 119.6
C61 C62 H62 119.5
Si2 C63 H63A 109.5
Si2 C63 H63B 109.5
H63A C63 H63B 109.5
Si2 C63 H63C 109.5
H63A C63 H63C 109.5
H63B C63 H63C 109.5
Si2 C64 H64A 109.4
Si2 C64 H64B 109.5
H64A C64 H64B 109.5
Si2 C64 H64C 109.5
H64A C64 H64C 109.5
H64B C64 H64C 109.5
C66 C65 C72 123.9(3)
C66 C65 Rh3 69.8(2)
C72 C65 Rh3 113.1(3)
C66 C65 H65 118.1
C72 C65 H65 118.0
Rh3 C65 H65 87.1
C65 C66 C67 125.3(3)
C65 C66 Rh3 71.3(2)
C67 C66 Rh3 109.9(3)
C65 C66 H66 117.3
C67 C66 H66 117.4
Rh3 C66 H66 88.8
C66 C67 C68 114.0(3)
C66 C67 H67A 108.7
C68 C67 H67A 108.8
C66 C67 H67B 108.8
C68 C67 H67B 108.8
H67A C67 H67B 107.7
C69 C68 C67 111.5(3)
C69 C68 H68A 109.3
C67 C68 H68A 109.3
C69 C68 H68B 109.3
C67 C68 H68B 109.3
H68A C68 H68B 108.0
C70 C69 C68 123.6(4)
C70 C69 Rh3 70.3(2)
C68 C69 Rh3 112.6(3)
C70 C69 H69 118.2
C68 C69 H69 118.2
Rh3 C69 H69 87.1
C69 C70 C71 125.3(4)
C69 C70 Rh3 71.0(2)
C71 C70 Rh3 110.6(3)
C69 C70 H70 117.3
C71 C70 H70 117.3
Rh3 C70 H70 88.3
C70 C71 C72 113.3(3)
C70 C71 H71A 108.9
C72 C71 H71A 108.9
C70 C71 H71B 108.9
C72 C71 H71B 108.9
H71A C71 H71B 107.7
C65 C72 C71 112.0(4)
C65 C72 H72A 109.2
C71 C72 H72A 109.2
C65 C72 H72B 109.2
C71 C72 H72B 109.2
H72A C72 H72B 107.9
C74 C73 C80 124.6(4)
C74 C73 Rh4 70.7(2)
C80 C73 Rh4 111.0(3)
C74 C73 H73 117.7
C80 C73 H73 117.7
Rh4 C73 H73 88.2
C73 C74 C75 122.9(4)
C73 C74 Rh4 71.1(2)
C75 C74 Rh4 110.9(3)
C73 C74 H74 118.6
C75 C74 H74 118.5
Rh4 C74 H74 88.0
C76 C75 C74 116.3(4)
C76 C75 H75A 108.2
C74 C75 H75A 108.2
C76 C75 H75B 108.2
C74 C75 H75B 108.2
H75A C75 H75B 107.4
C75 C76 C77 116.2(4)
C75 C76 H76A 108.2
C77 C76 H76A 108.3
C75 C76 H76B 108.2
C77 C76 H76B 108.2
H76A C76 H76B 107.4
C78 C77 C76 124.1(4)
C78 C77 Rh4 71.2(2)
C76 C77 Rh4 111.4(3)
C78 C77 H77 117.9
C76 C77 H77 118.0
Rh4 C77 H77 87.4
C77 C78 C79 123.8(5)
C77 C78 Rh4 70.8(2)
C79 C78 Rh4 111.5(3)
C77 C78 H78 118.1
C79 C78 H78 118.1
Rh4 C78 H78 87.7
C80 C79 C78 117.0(4)
C80 C79 H79A 108.1
C78 C79 H79A 108.1
C80 C79 H79B 108.1
C78 C79 H79B 108.0
H79A C79 H79B 107.3
C79 C80 C73 116.1(4)
C79 C80 H80A 108.3
C73 C80 H80A 108.3
C79 C80 H80B 108.3
C73 C80 H80B 108.3
H80A C80 H80B 107.4
Cl3 C1S Cl2 110.2(2)
Cl3 C1S Cl1 109.9(2)
Cl2 C1S Cl1 110.5(3)
Cl3 C1S H1S 108.7
Cl2 C1S H1S 108.7
Cl1 C1S H1S 108.7
Cl5 C2S Cl6 111.4(2)
Cl5 C2S Cl4 111.0(2)
Cl6 C2S Cl4 109.9(2)
Cl5 C2S H2S 108.1
Cl6 C2S H2S 108.2
Cl4 C2S H2S 108.1
Cl9 C3S Cl7 110.8(2)
Cl9 C3S Cl8 110.5(2)
Cl7 C3S Cl8 110.1(2)
Cl9 C3S H3S 108.5
Cl7 C3S H3S 108.5
Cl8 C3S H3S 108.5
Cl10 C4S Cl14 122.0(8)
Cl10 C4S Cl11 111.0(4)
Cl14 C4S Cl11 12.0(6)
Cl10 C4S Cl12 109.7(5)
Cl14 C4S Cl12 97.7(7)
Cl11 C4S Cl12 107.2(5)
Cl10 C4S Cl13 95.2(5)
Cl14 C4S Cl13 111.3(6)
Cl11 C4S Cl13 119.4(5)
Cl12 C4S Cl13 15.7(5)
Cl10 C4S Cl15 13.0(5)
Cl14 C4S Cl15 113.1(6)
Cl11 C4S Cl15 101.4(5)
Cl12 C4S Cl15 122.0(5)
Cl13 C4S Cl15 107.8(5)
Cl10 C4S H4S 109.6
Cl14 C4S H4S 107.2
Cl11 C4S H4S 109.7
Cl12 C4S H4S 109.7
Cl13 C4S H4S 111.0
Cl15 C4S H4S 106.4

loop_
_geom_bond_atom_site_label_1
_geom_bond_atom_site_label_2
_geom_bond_distance
Rh1 O2 2.040(3)
Rh1 O1 2.042(2)
Rh1 C26 2.102(4)
Rh1 C29 2.123(3)
Rh1 C30 2.129(3)
Rh1 C25 2.131(4)
Rh2 O3 2.025(2)
Rh2 O4 2.031(3)
Rh2 C33 2.108(4)
Rh2 C37 2.125(4)
Rh2 C38 2.125(4)
Rh2 C34 2.136(4)
Rh3 O5 2.033(2)
Rh3 O6 2.046(3)
Rh3 C66 2.103(4)
Rh3 C70 2.119(3)
Rh3 C65 2.122(4)
Rh3 C69 2.128(3)
Rh4 O8 2.032(2)
Rh4 O7 2.036(3)
Rh4 C77 2.109(4)
Rh4 C78 2.114(4)
Rh4 C74 2.120(4)
Rh4 C73 2.126(4)
Cl1 C1S 1.760(4)
Cl2 C1S 1.759(5)
Cl3 C1S 1.761(4)
Cl4 C2S 1.773(4)
Cl5 C2S 1.750(4)
Cl6 C2S 1.764(4)
Cl7 C3S 1.769(4)
Cl8 C3S 1.770(4)
Cl9 C3S 1.752(4)
Cl10 C4S 1.701(7)
Cl11 C4S 1.746(7)
Cl12 C4S 1.750(7)
Cl13 C4S 1.773(7)
Cl14 C4S 1.723(8)
Cl15 C4S 1.764(8)
Si1 C20 1.868(4)
Si1 C24 1.870(4)
Si1 C9 1.875(4)
Si1 C23 1.875(4)
Si2 C63 1.867(4)
Si2 C64 1.870(4)
Si2 C60 1.867(4)
Si2 C49 1.879(4)
O1 C2 1.286(5)
O2 C4 1.276(4)
O3 C13 1.282(5)
O4 C15 1.295(5)
O5 C42 1.284(4)
O6 C44 1.276(4)
O7 C53 1.273(4)
O8 C55 1.281(5)
C1 C2 1.508(5)
C1 H1A 0.9800
C1 H1B 0.9800
C1 H1C 0.9800
C2 C3 1.408(6)
C3 C4 1.411(5)
C3 C6 1.500(5)
C4 C5 1.511(6)
C5 H5A 0.9800
C5 H5B 0.9800
C5 H5C 0.9800
C6 C11 1.386(5)
C6 C7 1.388(5)
C7 C8 1.394(5)
C7 H7 0.9500
C8 C9 1.397(5)
C8 H8 0.9500
C9 C10 1.396(5)
C10 C11 1.385(5)
C10 H10 0.9500
C11 H11 0.9500
C12 C13 1.515(5)
C12 H12A 0.9800
C12 H12B 0.9800
C12 H12C 0.9800
C13 C14 1.404(5)
C14 C15 1.401(5)
C14 C17 1.495(5)
C15 C16 1.509(5)
C16 H16A 0.9800
C16 H16B 0.9800
C16 H16C 0.9800
C17 C18 1.387(6)
C17 C22 1.409(5)
C18 C19 1.381(5)
C18 H18 0.9500
C19 C20 1.404(5)
C19 H19 0.9500
C20 C21 1.401(6)
C21 C22 1.390(5)
C21 H21 0.9500
C22 H22 0.9500
C23 H23A 0.9800
C23 H23B 0.9800
C23 H23C 0.9800
C24 H24A 0.9800
C24 H24B 0.9800
C24 H24C 0.9800
C25 C26 1.400(5)
C25 C32 1.524(5)
C25 H25 0.9500
C26 C27 1.516(5)
C26 H26 0.9500
C27 C28 1.534(5)
C27 H27A 0.9900
C27 H27B 0.9900
C28 C29 1.528(5)
C28 H28A 0.9900
C28 H28B 0.9900
C29 C30 1.398(5)
C29 H29 0.9500
C30 C31 1.508(6)
C30 H30 0.9500
C31 C32 1.533(6)
C31 H31A 0.9900
C31 H31B 0.9900
C32 H32A 0.9900
C32 H32B 0.9900
C33 C34 1.374(6)
C33 C40 1.505(5)
C33 H33 0.9500
C34 C35 1.508(5)
C34 H34 0.9500
C35 C36 1.532(5)
C35 H35A 0.9900
C35 H35B 0.9900
C36 C37 1.519(6)
C36 H36A 0.9900
C36 H36B 0.9900
C37 C38 1.391(6)
C37 H37 0.9500
C38 C39 1.527(5)
C38 H38 0.9500
C39 C40 1.541(5)
C39 H39A 0.9900
C39 H39B 0.9900
C40 H40A 0.9900
C40 H40B 0.9900
C41 C42 1.506(5)
C41 H41A 0.9800
C41 H41B 0.9800
C41 H41C 0.9800
C42 C43 1.408(5)
C43 C44 1.425(5)
C43 C46 1.511(5)
C44 C45 1.504(6)
C45 H45A 0.9800
C45 H45B 0.9800
C45 H45C 0.9800
C46 C47 1.382(5)
C46 C51 1.391(5)
C47 C48 1.392(5)
C47 H47 0.9500
C48 C49 1.400(5)
C48 H48 0.9500
C49 C50 1.391(5)
C50 C51 1.393(5)
C50 H50 0.9500
C51 H51 0.9500
C52 C53 1.519(5)
C52 H52A 0.9800
C52 H52B 0.9800
C52 H52C 0.9800
C53 C54 1.406(5)
C54 C55 1.415(5)
C54 C57 1.503(5)
C55 C56 1.508(5)
C56 H56A 0.9800
C56 H56B 0.9800
C56 H56C 0.9800
C57 C58 1.390(6)
C57 C62 1.395(5)
C58 C59 1.394(6)
C58 H58 0.9500
C59 C60 1.411(5)
C59 H59 0.9500
C60 C61 1.398(6)
C61 C62 1.403(5)
C61 H61 0.9500
C62 H62 0.9500
C63 H63A 0.9800
C63 H63B 0.9800
C63 H63C 0.9800
C64 H64A 0.9800
C64 H64B 0.9800
C64 H64C 0.9800
C65 C66 1.407(5)
C65 C72 1.525(5)
C65 H65 0.9500
C66 C67 1.500(5)
C66 H66 0.9500
C67 C68 1.539(5)
C67 H67A 0.9900
C67 H67B 0.9900
C68 C69 1.521(6)
C68 H68A 0.9900
C68 H68B 0.9900
C69 C70 1.404(5)
C69 H69 0.9500
C70 C71 1.504(6)
C70 H70 0.9500
C71 C72 1.540(6)
C71 H71A 0.9900
C71 H71B 0.9900
C72 H72A 0.9900
C72 H72B 0.9900
C73 C74 1.387(6)
C73 C80 1.503(6)
C73 H73 0.9500
C74 C75 1.517(6)
C74 H74 0.9500
C75 C76 1.464(6)
C75 H75A 0.9900
C75 H75B 0.9900
C76 C77 1.508(6)
C76 H76A 0.9900
C76 H76B 0.9900
C77 C78 1.374(6)
C77 H77 0.9500
C78 C79 1.496(6)
C78 H78 0.9500
C79 C80 1.451(6)
C79 H79A 0.9900
C79 H79B 0.9900
C80 H80A 0.9900
C80 H80B 0.9900
C1S H1S 1.0000
C2S H2S 1.0000
C3S H3S 1.0000
C4S H4S 1.0000

loop_
_geom_torsion_atom_site_label_1
_geom_torsion_atom_site_label_2
_geom_torsion_atom_site_label_3
_geom_torsion_atom_site_label_4
_geom_torsion
O2 Rh1 O1 C2 8.3(3)
C26 Rh1 O1 C2 -153.6(3)
C29 Rh1 O1 C2 -89.9(5)
C30 Rh1 O1 C2 93.7(5)
C25 Rh1 O1 C2 168.0(3)
O1 Rh1 O2 C4 -2.8(3)
C26 Rh1 O2 C4 81.6(5)
C29 Rh1 O2 C4 158.2(3)
C30 Rh1 O2 C4 -163.6(3)
C25 Rh1 O2 C4 -100.4(4)
O4 Rh2 O3 C13 1.8(3)
C33 Rh2 O3 C13 162.0(3)
C37 Rh2 O3 C13 -90.6(6)
C38 Rh2 O3 C13 100.8(4)
C34 Rh2 O3 C13 -161.0(3)
O3 Rh2 O4 C15 -5.2(3)
C33 Rh2 O4 C15 -82.1(5)
C37 Rh2 O4 C15 159.6(3)
C38 Rh2 O4 C15 -162.3(3)
C34 Rh2 O4 C15 96.2(5)
O6 Rh3 O5 C42 8.2(3)
C66 Rh3 O5 C42 -151.7(3)
C70 Rh3 O5 C42 96.9(5)
C65 Rh3 O5 C42 169.5(3)
C69 Rh3 O5 C42 -92.7(6)
O5 Rh3 O6 C44 -4.4(3)
C66 Rh3 O6 C44 81.8(5)
C70 Rh3 O6 C44 -161.5(3)
C65 Rh3 O6 C44 -96.2(5)
C69 Rh3 O6 C44 160.0(3)
O8 Rh4 O7 C53 9.0(3)
C77 Rh4 O7 C53 -82.4(5)
C78 Rh4 O7 C53 97.0(5)
C74 Rh4 O7 C53 -154.4(3)
C73 Rh4 O7 C53 167.4(3)
O7 Rh4 O8 C55 -1.7(4)
C77 Rh4 O8 C55 158.6(4)
C78 Rh4 O8 C55 -163.5(4)
C74 Rh4 O8 C55 91.0(6)
C73 Rh4 O8 C55 -95.5(5)
Rh1 O1 C2 C3 -7.2(6)
Rh1 O1 C2 C1 173.5(2)
O1 C2 C3 C4 -2.4(7)
C1 C2 C3 C4 177.0(4)
O1 C2 C3 C6 -179.9(4)
C1 C2 C3 C6 -0.6(6)
Rh1 O2 C4 C3 -4.5(6)
Rh1 O2 C4 C5 176.0(3)
C2 C3 C4 O2 8.8(7)
C6 C3 C4 O2 -173.6(4)
C2 C3 C4 C5 -171.7(4)
C6 C3 C4 C5 5.9(5)
C2 C3 C6 C11 80.7(5)
C4 C3 C6 C11 -97.1(5)
C2 C3 C6 C7 -97.5(5)
C4 C3 C6 C7 84.7(5)
C11 C6 C7 C8 0.5(6)
C3 C6 C7 C8 178.8(4)
C6 C7 C8 C9 -1.9(7)
C7 C8 C9 C10 1.7(6)
C7 C8 C9 Si1 -179.8(3)
C20 Si1 C9 C10 -170.7(3)
C24 Si1 C9 C10 69.1(4)
C23 Si1 C9 C10 -52.0(4)
C20 Si1 C9 C8 10.8(4)
C24 Si1 C9 C8 -109.4(4)
C23 Si1 C9 C8 129.5(3)
C8 C9 C10 C11 -0.2(6)
Si1 C9 C10 C11 -178.8(3)
C9 C10 C11 C6 -1.1(7)
C7 C6 C11 C10 0.9(6)
C3 C6 C11 C10 -177.3(4)
Rh2 O3 C13 C14 2.6(6)
Rh2 O3 C13 C12 -176.7(3)
O3 C13 C14 C15 -5.1(7)
C12 C13 C14 C15 174.1(4)
O3 C13 C14 C17 175.9(4)
C12 C13 C14 C17 -4.9(6)
Rh2 O4 C15 C14 4.6(6)
Rh2 O4 C15 C16 -176.2(3)
C13 C14 C15 O4 1.2(7)
C17 C14 C15 O4 -179.8(4)
C13 C14 C15 C16 -178.0(4)
C17 C14 C15 C16 1.0(6)
C15 C14 C17 C18 -82.6(5)
C13 C14 C17 C18 96.5(5)
C15 C14 C17 C22 104.9(4)
C13 C14 C17 C22 -76.1(5)
C22 C17 C18 C19 2.9(6)
C14 C17 C18 C19 -169.7(4)
C17 C18 C19 C20 0.1(6)
C18 C19 C20 C21 -3.1(6)
C18 C19 C20 Si1 174.2(3)
C24 Si1 C20 C21 3.2(4)
C9 Si1 C20 C21 -116.2(3)
C23 Si1 C20 C21 125.3(3)
C24 Si1 C20 C19 -173.9(3)
C9 Si1 C20 C19 66.7(3)
C23 Si1 C20 C19 -51.8(4)
C19 C20 C21 C22 3.1(5)
Si1 C20 C21 C22 -174.1(3)
C20 C21 C22 C17 -0.2(6)
C18 C17 C22 C21 -2.8(6)
C14 C17 C22 C21 170.1(3)
O2 Rh1 C25 C26 -179.0(3)
O1 Rh1 C25 C26 83.9(2)
C29 Rh1 C25 C26 -77.4(2)
C30 Rh1 C25 C26 -114.8(2)
O2 Rh1 C25 C32 -59.8(5)
O1 Rh1 C25 C32 -156.8(3)
C26 Rh1 C25 C32 119.2(4)
C29 Rh1 C25 C32 41.9(3)
C30 Rh1 C25 C32 4.5(3)
C32 C25 C26 C27 -2.6(7)
Rh1 C25 C26 C27 102.2(4)
C32 C25 C26 Rh1 -104.8(4)
O2 Rh1 C26 C25 178.9(3)
O1 Rh1 C26 C25 -96.5(2)
C29 Rh1 C26 C25 100.7(2)
C30 Rh1 C26 C25 65.6(2)
O2 Rh1 C26 C27 57.1(5)
O1 Rh1 C26 C27 141.7(3)
C29 Rh1 C26 C27 -21.0(3)
C30 Rh1 C26 C27 -56.2(3)
C25 Rh1 C26 C27 -121.8(4)
C25 C26 C27 C28 -48.8(6)
Rh1 C26 C27 C28 32.7(4)
C26 C27 C28 C29 -28.3(5)
C27 C28 C29 C30 91.5(4)
C27 C28 C29 Rh1 10.1(5)
O2 Rh1 C29 C30 84.2(3)
O1 Rh1 C29 C30 -178.1(4)
C26 Rh1 C29 C30 -113.6(3)
C25 Rh1 C29 C30 -75.7(3)
O2 Rh1 C29 C28 -156.2(3)
O1 Rh1 C29 C28 -58.4(6)
C26 Rh1 C29 C28 6.1(3)
C30 Rh1 C29 C28 119.7(4)
C25 Rh1 C29 C28 43.9(3)
C28 C29 C30 C31 -2.3(6)
Rh1 C29 C30 C31 102.1(4)
C28 C29 C30 Rh1 -104.4(3)
O2 Rh1 C30 C29 -96.3(3)
O1 Rh1 C30 C29 178.1(3)
C26 Rh1 C30 C29 67.1(3)
C25 Rh1 C30 C29 102.1(3)
O2 Rh1 C30 C31 142.5(3)
O1 Rh1 C30 C31 56.9(6)
C26 Rh1 C30 C31 -54.1(3)
C29 Rh1 C30 C31 -121.2(4)
C25 Rh1 C30 C31 -19.1(3)
C29 C30 C31 C32 -49.3(5)
Rh1 C30 C31 C32 30.9(4)
C26 C25 C32 C31 91.2(5)
Rh1 C25 C32 C31 11.0(4)
C30 C31 C32 C25 -27.6(5)
O3 Rh2 C33 C34 101.5(2)
O4 Rh2 C33 C34 179.2(3)
C37 Rh2 C33 C34 -63.8(3)
C38 Rh2 C33 C34 -98.8(3)
O3 Rh2 C33 C40 -136.0(3)
O4 Rh2 C33 C40 -58.2(5)
C37 Rh2 C33 C40 58.7(3)
C38 Rh2 C33 C40 23.7(3)
C34 Rh2 C33 C40 122.6(4)
C40 C33 C34 C35 4.2(6)
Rh2 C33 C34 C35 105.4(4)
C40 C33 C34 Rh2 -101.2(4)
O3 Rh2 C34 C33 -78.2(2)
O4 Rh2 C34 C33 -179.1(4)
C37 Rh2 C34 C33 116.3(3)
C38 Rh2 C34 C33 78.9(3)
O3 Rh2 C34 C35 162.8(3)
O4 Rh2 C34 C35 61.9(6)
C33 Rh2 C34 C35 -119.0(4)
C37 Rh2 C34 C35 -2.7(3)
C38 Rh2 C34 C35 -40.1(3)
C33 C34 C35 C36 -96.7(4)
Rh2 C34 C35 C36 -15.8(4)
C34 C35 C36 C37 33.7(5)
C35 C36 C37 C38 44.9(6)
C35 C36 C37 Rh2 -35.6(4)
O3 Rh2 C37 C38 -172.8(4)
O4 Rh2 C37 C38 94.9(3)
C33 Rh2 C37 C38 -67.1(3)
C34 Rh2 C37 C38 -100.8(3)
O3 Rh2 C37 C36 -51.2(6)
O4 Rh2 C37 C36 -143.5(3)
C33 Rh2 C37 C36 54.5(3)
C38 Rh2 C37 C36 121.6(4)
C34 Rh2 C37 C36 20.8(3)
C36 C37 C38 C39 1.6(6)
Rh2 C37 C38 C39 103.4(4)
C36 C37 C38 Rh2 -101.8(4)
O3 Rh2 C38 C37 175.2(3)
O4 Rh2 C38 C37 -86.5(3)
C33 Rh2 C38 C37 113.6(3)
C34 Rh2 C38 C37 76.3(3)
O3 Rh2 C38 C39 54.2(5)
O4 Rh2 C38 C39 152.5(3)
C33 Rh2 C38 C39 -7.4(3)
C37 Rh2 C38 C39 -121.0(4)
C34 Rh2 C38 C39 -44.7(3)
C37 C38 C39 C40 -91.4(5)
Rh2 C38 C39 C40 -10.2(5)
C34 C33 C40 C39 45.3(6)
Rh2 C33 C40 C39 -36.2(4)
C38 C39 C40 C33 30.9(5)
Rh3 O5 C42 C43 -4.7(5)
Rh3 O5 C42 C41 177.2(2)
O5 C42 C43 C44 -5.9(6)
C41 C42 C43 C44 172.0(3)
O5 C42 C43 C46 175.4(3)
C41 C42 C43 C46 -6.6(5)
Rh3 O6 C44 C43 -3.3(6)
Rh3 O6 C44 C45 174.8(3)
C42 C43 C44 O6 10.3(6)
C46 C43 C44 O6 -171.0(4)
C42 C43 C44 C45 -167.7(4)
C46 C43 C44 C45 11.0(5)
C42 C43 C46 C47 -103.8(4)
C44 C43 C46 C47 77.5(5)
C42 C43 C46 C51 71.6(5)
C44 C43 C46 C51 -107.2(4)
C51 C46 C47 C48 -1.0(6)
C43 C46 C47 C48 174.4(4)
C46 C47 C48 C49 -1.0(6)
C47 C48 C49 C50 2.2(6)
C47 C48 C49 Si2 179.9(3)
C63 Si2 C49 C50 -50.2(4)
C64 Si2 C49 C50 71.0(4)
C60 Si2 C49 C50 -168.8(3)
C63 Si2 C49 C48 132.2(3)
C64 Si2 C49 C48 -106.6(3)
C60 Si2 C49 C48 13.6(4)
C48 C49 C50 C51 -1.5(6)
Si2 C49 C50 C51 -179.2(3)
C47 C46 C51 C50 1.8(6)
C43 C46 C51 C50 -173.6(4)
C49 C50 C51 C46 -0.5(6)
Rh4 O7 C53 C54 -10.8(6)
Rh4 O7 C53 C52 170.4(3)
O7 C53 C54 C55 2.5(7)
C52 C53 C54 C55 -178.8(4)
O7 C53 C54 C57 -177.3(4)
C52 C53 C54 C57 1.5(6)
Rh4 O8 C55 C54 -4.8(6)
Rh4 O8 C55 C56 175.4(3)
C53 C54 C55 O8 6.1(7)
C57 C54 C55 O8 -174.2(4)
C53 C54 C55 C56 -174.1(4)
C57 C54 C55 C56 5.6(6)
C53 C54 C57 C58 79.5(5)
C55 C54 C57 C58 -100.3(5)
C53 C54 C57 C62 -100.6(5)
C55 C54 C57 C62 79.7(5)
C62 C57 C58 C59 1.1(6)
C54 C57 C58 C59 -179.0(4)
C57 C58 C59 C60 -0.4(6)
C58 C59 C60 C61 -1.5(6)
C58 C59 C60 Si2 174.8(3)
C63 Si2 C60 C61 124.5(3)
C64 Si2 C60 C61 1.9(4)
C49 Si2 C60 C61 -116.9(3)
C63 Si2 C60 C59 -51.5(4)
C64 Si2 C60 C59 -174.1(3)
C49 Si2 C60 C59 67.1(3)
C59 C60 C61 C62 2.7(5)
Si2 C60 C61 C62 -173.5(3)
C58 C57 C62 C61 0.1(6)
C54 C57 C62 C61 -179.8(3)
C60 C61 C62 C57 -2.1(6)
O5 Rh3 C65 C66 87.3(2)
O6 Rh3 C65 C66 178.9(3)
C70 Rh3 C65 C66 -114.7(2)
C69 Rh3 C65 C66 -77.0(2)
O5 Rh3 C65 C72 -153.4(3)
O6 Rh3 C65 C72 -61.8(5)
C66 Rh3 C65 C72 119.3(4)
C70 Rh3 C65 C72 4.6(3)
C69 Rh3 C65 C72 42.3(3)
C72 C65 C66 C67 -3.3(7)
Rh3 C65 C66 C67 101.5(4)
C72 C65 C66 Rh3 -104.9(4)
O5 Rh3 C66 C65 -92.7(2)
O6 Rh3 C66 C65 -179.0(3)
C70 Rh3 C66 C65 65.8(2)
C69 Rh3 C66 C65 101.0(2)
O5 Rh3 C66 C67 145.5(3)
O6 Rh3 C66 C67 59.3(5)
C70 Rh3 C66 C67 -55.9(3)
C65 Rh3 C66 C67 -121.8(4)
C69 Rh3 C66 C67 -20.8(3)
C65 C66 C67 C68 -47.0(6)
Rh3 C66 C67 C68 33.7(5)
C66 C67 C68 C69 -30.0(5)
C67 C68 C69 C70 92.4(5)
C67 C68 C69 Rh3 11.7(5)
O5 Rh3 C69 C70 -174.1(4)
O6 Rh3 C69 C70 85.6(3)
C66 Rh3 C69 C70 -114.3(3)
C65 Rh3 C69 C70 -76.2(3)
O5 Rh3 C69 C68 -54.9(7)
O6 Rh3 C69 C68 -155.2(3)
C66 Rh3 C69 C68 4.9(3)
C70 Rh3 C69 C68 119.2(4)
C65 Rh3 C69 C68 43.0(3)
C68 C69 C70 C71 -2.3(6)
Rh3 C69 C70 C71 102.3(4)
C68 C69 C70 Rh3 -104.6(3)
O5 Rh3 C70 C69 175.8(3)
O6 Rh3 C70 C69 -95.5(3)
C66 Rh3 C70 C69 66.3(3)
C65 Rh3 C70 C69 101.6(3)
O5 Rh3 C70 C71 54.2(5)
O6 Rh3 C70 C71 142.8(3)
C66 Rh3 C70 C71 -55.3(3)
C65 Rh3 C70 C71 -20.0(3)
C69 Rh3 C70 C71 -121.6(4)
C69 C70 C71 C72 -48.7(5)
Rh3 C70 C71 C72 32.1(4)
C66 C65 C72 C71 91.9(5)
Rh3 C65 C72 C71 11.4(4)
C70 C71 C72 C65 -28.7(5)
O8 Rh4 C73 C74 -177.0(3)
O7 Rh4 C73 C74 89.5(3)
C77 Rh4 C73 C74 -71.9(3)
C78 Rh4 C73 C74 -107.7(3)
O8 Rh4 C73 C80 -56.4(6)
O7 Rh4 C73 C80 -149.8(4)
C77 Rh4 C73 C80 48.7(4)
C78 Rh4 C73 C80 12.9(4)
C74 Rh4 C73 C80 120.6(5)
C80 C73 C74 C75 0.5(6)
Rh4 C73 C74 C75 103.2(4)
C80 C73 C74 Rh4 -102.8(4)
O8 Rh4 C74 C73 176.1(4)
O7 Rh4 C74 C73 -91.4(3)
C77 Rh4 C74 C73 107.5(3)
C78 Rh4 C74 C73 71.3(3)
O8 Rh4 C74 C75 57.2(6)
O7 Rh4 C74 C75 149.6(3)
C77 Rh4 C74 C75 -11.5(3)
C78 Rh4 C74 C75 -47.7(3)
C73 Rh4 C74 C75 -118.9(4)
C73 C74 C75 C76 -72.8(6)
Rh4 C74 C75 C76 7.8(6)
C74 C75 C76 C77 3.3(7)
C75 C76 C77 C78 68.4(6)
C75 C76 C77 Rh4 -12.8(6)
O8 Rh4 C77 C78 88.4(2)
O7 Rh4 C77 C78 179.7(3)
C74 Rh4 C77 C78 -107.0(3)
C73 Rh4 C77 C78 -70.7(3)
O8 Rh4 C77 C76 -151.4(3)
O7 Rh4 C77 C76 -60.1(5)
C78 Rh4 C77 C76 120.2(4)
C74 Rh4 C77 C76 13.2(3)
C73 Rh4 C77 C76 49.5(3)
C76 C77 C78 C79 -0.1(6)
Rh4 C77 C78 C79 103.5(4)
C76 C77 C78 Rh4 -103.6(4)
O8 Rh4 C78 C77 -91.7(2)
O7 Rh4 C78 C77 -179.7(3)
C74 Rh4 C78 C77 72.3(3)
C73 Rh4 C78 C77 108.5(3)
O8 Rh4 C78 C79 148.5(4)
O7 Rh4 C78 C79 60.6(6)
C77 Rh4 C78 C79 -119.7(5)
C74 Rh4 C78 C79 -47.4(4)
C73 Rh4 C78 C79 -11.3(4)
C77 C78 C79 C80 -73.0(7)
Rh4 C78 C79 C80 7.7(7)
C78 C79 C80 C73 3.3(8)
C74 C73 C80 C79 68.0(6)
Rh4 C73 C80 C79 -12.5(6)
